data_7709058
loop_
_publ_author_name
'Gurbanov, Atash V.'
'Kuznetsov, Maxim L.'
'Karmakar, Anirban'
'Aliyeva, Vusala'
'Mahmudov, Kamran T.'
'Pombeiro, Armando J. L.'

_publ_section_title
;
 Halogen bonding in cadmium(II) MOFs: influence on the structure and on
 the nitroaldol reaction in aqueous medium
;
_journal_name_full 'Dalton Transactions'
_journal_paper_doi 10.1039/D1DT03755B
_journal_year 2022
_chemical_formula_sum 'C26 H20 Cd I6 N4 O15'
_chemical_formula_weight 1502.26
_space_group_crystal_system triclinic
_space_group_IT_number 2
_space_group_name_Hall '-P 1'
_space_group_name_H-M_alt 'P -1'
_atom_sites_solution_hydrogens mixed
_audit_creation_method SHELXL-2014/6
_audit_update_record
;
2021-06-28 deposited with the CCDC.	2021-12-06 downloaded from the CCDC.
;
_cell_angle_alpha 91.308(2)
_cell_angle_beta 102.606(3)
_cell_angle_gamma 97.660(2)
_cell_formula_units_Z 2
_cell_length_a 8.3320(5)
_cell_length_b 13.7864(8)
_cell_length_c 17.0388(11)
_cell_measurement_reflns_used 9922
_cell_measurement_temperature 296(2)
_cell_measurement_theta_max 26.41
_cell_measurement_theta_min 2.75
_cell_volume 1890.3(2)
_computing_cell_refinement 'Bruker SAINT'
_computing_data_collection 'Bruker APEX2'
_computing_data_reduction 'Bruker SAINT'
_computing_molecular_graphics 'Mercury CSD 3.5.1, 2008'
_computing_publication_material 'WinGX publication routines (Farrugia, 1999)'
_computing_structure_refinement 'SHELXL-2014/6 (Sheldrick, 2014)'
_computing_structure_solution 'SIR97 (Giacovazzo et al, 1999)'
_diffrn_ambient_temperature 296(2)
_diffrn_measured_fraction_theta_full 0.987
_diffrn_measured_fraction_theta_max 0.986
_diffrn_measurement_device_type 'Bruker APEX-II CCD'
_diffrn_measurement_method '\f and \w scans'
_diffrn_radiation_type MoK\a
_diffrn_radiation_wavelength 0.71073
_diffrn_reflns_av_unetI/netI 0.0272
_diffrn_reflns_Laue_measured_fraction_full 0.987
_diffrn_reflns_Laue_measured_fraction_max 0.986
_diffrn_reflns_limit_h_max 10
_diffrn_reflns_limit_h_min -10
_diffrn_reflns_limit_k_max 17
_diffrn_reflns_limit_k_min -17
_diffrn_reflns_limit_l_max 21
_diffrn_reflns_limit_l_min -9
_diffrn_reflns_number 7680
_diffrn_reflns_point_group_measured_fraction_full 0.987
_diffrn_reflns_point_group_measured_fraction_max 0.986
_diffrn_reflns_theta_full 25.242
_diffrn_reflns_theta_max 26.437
_diffrn_reflns_theta_min 2.453
_diffrn_source 'fine-focus sealed tube'
_exptl_absorpt_coefficient_mu 5.548
_exptl_absorpt_correction_T_max 0.50
_exptl_absorpt_correction_T_min 0.30
_exptl_absorpt_correction_type multi-scan
_exptl_absorpt_process_details SADABS
_exptl_crystal_colour Yellow
_exptl_crystal_density_diffrn 2.639
_exptl_crystal_description Block
_exptl_crystal_F_000 1380
_exptl_crystal_size_max 0.230
_exptl_crystal_size_mid 0.180
_exptl_crystal_size_min 0.110
_refine_diff_density_max 2.604
_refine_diff_density_min -1.350
_refine_diff_density_rms 0.267
_refine_ls_extinction_method none
_refine_ls_goodness_of_fit_ref 1.066
_refine_ls_hydrogen_treatment constr
_refine_ls_matrix_type full
_refine_ls_number_parameters 477
_refine_ls_number_reflns 7680
_refine_ls_number_restraints 18
_refine_ls_restrained_S_all 1.065
_refine_ls_R_factor_all 0.0556
_refine_ls_R_factor_gt 0.0517
_refine_ls_shift/su_max 0.000
_refine_ls_shift/su_mean 0.000
_refine_ls_structure_factor_coef Fsqd
_refine_ls_weighting_details 'w=1/[\s^2^(Fo^2^)+79.8309P] where P=(Fo^2^+2Fc^2^)/3'
_refine_ls_weighting_scheme calc
_refine_ls_wR_factor_gt 0.1362
_refine_ls_wR_factor_ref 0.1379
_reflns_Friedel_coverage 0.000
_reflns_number_gt 7078
_reflns_number_total 7680
_reflns_threshold_expression 'I > 2\s(I)'
_cod_data_source_file d1dt03755b2.cif
_cod_data_source_block shelx_CCDC2
_cod_database_code 7709058
_shelx_space_group_comment
;
The symmetry employed for this shelxl refinement is uniquely defined
by the following loop, which should always be used as a source of
symmetry information in preference to the above space-group names.
They are only intended as comments.
;
_shelx_estimated_absorpt_t_min 0.362
_shelx_estimated_absorpt_t_max 0.580
_shelxl_version_number 2014/6

loop_
_space_group_symop_operation_xyz
'x, y, z'
'-x, -y, -z'

loop_
_atom_site_label
_atom_site_type_symbol
_atom_site_fract_x
_atom_site_fract_y
_atom_site_fract_z
_atom_site_U_iso_or_equiv
_atom_site_adp_type
_atom_site_occupancy
_atom_site_site_symmetry_order
_atom_site_calc_flag
_atom_site_refinement_flags_posn
_atom_site_refinement_flags_adp
_atom_site_refinement_flags_occupancy
_atom_site_disorder_assembly
_atom_site_disorder_group
Cd1 Cd 0.0000 0.0000 0.5000 0.0155(2) Uani 1 2 d S . P . .
I1 I 0.23782(10) 0.33001(6) 0.59799(5) 0.02708(18) Uani 1 1 d . . . . .
I4 I 0.02016(12) 0.02019(5) 0.25195(5) 0.02965(19) Uani 1 1 d . . . . .
Cd2 Cd 0.5000 0.0000 0.5000 0.0189(2) Uani 1 2 d S . P . .
I5 I -0.03207(11) 0.41196(6) 0.40563(5) 0.02912(19) Uani 1 1 d . . . . .
I3 I 0.49649(13) -0.01093(6) 0.77363(6) 0.0380(2) Uani 1 1 d . . . . .
I2 I 0.56434(14) 0.37226(7) 0.95727(5) 0.0422(2) Uani 1 1 d . . . . .
I6 I 0.10813(15) 0.38128(7) 0.07010(6) 0.0453(3) Uani 1 1 d . . . . .
O1 O 0.4457(12) 0.0961(7) 0.5919(6) 0.037(2) Uani 1 1 d . . . . .
O10 O -0.0542(11) 0.1196(7) 0.0613(5) 0.032(2) Uani 1 1 d . . . . .
O2 O 0.1792(10) 0.0790(6) 0.6061(5) 0.0261(18) Uani 1 1 d . . . . .
O7 O 0.0758(10) 0.1306(6) 0.4300(5) 0.0232(17) Uani 1 1 d . . . . .
O13 O 0.2254(10) -0.0825(5) 0.4766(5) 0.0201(16) Uani 1 1 d . . . . .
O14 O 0.4026(12) 0.1182(8) 0.4186(7) 0.045(3) Uani 1 1 d . . . . .
O8 O -0.1766(11) 0.1783(7) 0.3970(6) 0.032(2) Uani 1 1 d . . . . .
N2 N 0.4555(13) 0.4964(7) 0.7337(6) 0.026(2) Uani 1 1 d . . . . .
C8 C 0.3670(13) 0.2756(8) 0.7034(6) 0.017(2) Uani 1 1 d . . . . .
O4 O 0.5541(13) 0.1089(8) 0.9683(6) 0.043(2) Uani 1 1 d . . . . .
C3 C 0.4639(13) 0.1359(7) 0.7730(6) 0.016(2) Uani 1 1 d . U . . .
O5 O 0.3293(14) 0.5779(7) 0.8558(6) 0.043(3) Uani 1 1 d . . . . .
O12 O -0.0675(17) 0.6066(7) 0.1387(6) 0.052(3) Uani 1 1 d . . . . .
N4 N 0.1133(13) 0.5460(7) 0.2834(6) 0.027(2) Uani 1 1 d . . . . .
C1 C 0.3313(15) 0.1111(8) 0.6269(7) 0.020(2) Uani 1 1 d . . . . .
C23 C 0.1767(16) 0.7083(9) 0.3369(8) 0.030(3) Uani 1 1 d . . . . .
N3 N 0.0448(14) 0.4759(7) 0.2287(7) 0.029(2) Uani 1 1 d . . . . .
H3N H -0.0059 0.4912 0.1821 0.035 Uiso 1 1 calc R U . . .
O3 O 0.7751(12) 0.1733(10) 0.9241(6) 0.053(3) Uani 1 1 d . . . . .
C2 C 0.3873(13) 0.1763(7) 0.7029(6) 0.016(2) Uani 1 1 d . . . . .
C6 C 0.4951(15) 0.2925(8) 0.8458(6) 0.022(2) Uani 1 1 d . . . . .
O11 O 0.1573(15) 0.7932(7) 0.3371(7) 0.049(3) Uani 1 1 d . . . . .
O6 O 0.5432(15) 0.7398(8) 0.6941(8) 0.055(3) Uani 1 1 d . U . . .
C19 C 0.0706(15) 0.3185(8) 0.1780(7) 0.020(2) Uani 1 1 d . . . . .
N1 N 0.4005(14) 0.4342(7) 0.7815(6) 0.027(2) Uani 1 1 d . . . . .
H1 H 0.3498 0.4536 0.8166 0.032 Uiso 1 1 calc R U . . .
O9 O 0.2211(11) 0.1488(7) 0.1016(6) 0.037(2) Uani 1 1 d . . . . .
C14 C -0.0349(13) 0.1755(7) 0.3867(6) 0.015(2) Uani 1 1 d . . . . .
C22 C 0.0957(16) 0.6379(8) 0.2686(8) 0.025(3) Uani 1 1 d . . . . .
C4 C 0.5186(14) 0.1942(8) 0.8444(7) 0.021(2) Uani 1 1 d . . . . .
C15 C 0.0123(13) 0.2283(8) 0.3164(6) 0.017(2) Uani 1 1 d . . . . .
C10 C 0.3845(16) 0.6332(9) 0.8106(8) 0.028(3) Uani 1 1 d . . . . .
C21 C 0.0189(15) 0.3300(8) 0.3101(6) 0.022(2) Uani 1 1 d . . . . .
C9 C 0.4494(15) 0.5897(8) 0.7429(7) 0.024(2) Uani 1 1 d . . . . .
C12 C 0.5151(17) 0.6526(10) 0.6840(9) 0.036(3) Uani 1 1 d . . . . .
C18 C 0.0735(15) 0.1558(8) 0.1089(7) 0.023(2) Uani 1 1 d . . . . .
C25 C -0.0055(18) 0.6687(9) 0.1922(9) 0.035(3) Uani 1 1 d . . . . .
C16 C 0.0340(14) 0.1734(7) 0.2505(6) 0.018(2) Uani 1 1 d . U . . .
C20 C 0.0509(15) 0.3768(8) 0.2430(7) 0.023(2) Uani 1 1 d . . . . .
C17 C 0.0614(13) 0.2178(7) 0.1802(6) 0.016(2) Uani 1 1 d . . . . .
C13 C 0.543(2) 0.6012(12) 0.6101(9) 0.046(4) Uani 1 1 d . . . . .
H13A H 0.4423 0.5606 0.5834 0.070 Uiso 1 1 calc R U . . .
H13B H 0.6295 0.5613 0.6257 0.070 Uiso 1 1 calc R U . . .
H13C H 0.5750 0.6491 0.5743 0.070 Uiso 1 1 calc R U . . .
C7 C 0.4242(15) 0.3348(7) 0.7758(7) 0.021(2) Uani 1 1 d . . . . .
C24 C 0.280(2) 0.6706(11) 0.4113(10) 0.051(4) Uani 1 1 d . . . . .
H24A H 0.3453 0.7249 0.4449 0.077 Uiso 1 1 calc R U . . .
H24B H 0.3515 0.6285 0.3957 0.077 Uiso 1 1 calc R U . . .
H24C H 0.2074 0.6344 0.4406 0.077 Uiso 1 1 calc R U . . .
C26 C -0.040(2) 0.7733(10) 0.1827(10) 0.047(4) Uani 1 1 d . . . . .
H26A H -0.1104 0.7785 0.1308 0.070 Uiso 1 1 calc R U . . .
H26B H 0.0633 0.8159 0.1873 0.070 Uiso 1 1 calc R U . . .
H26C H -0.0935 0.7918 0.2240 0.070 Uiso 1 1 calc R U . . .
C5 C 0.6142(15) 0.1528(9) 0.9184(7) 0.025(2) Uani 1 1 d . . . . .
C11 C 0.3817(19) 0.7386(9) 0.8194(10) 0.041(3) Uani 1 1 d . . . . .
H11A H 0.3147 0.7511 0.8567 0.062 Uiso 1 1 calc R U . . .
H11B H 0.3357 0.7624 0.7680 0.062 Uiso 1 1 calc R U . . .
H11C H 0.4928 0.7714 0.8392 0.062 Uiso 1 1 calc R U . . .
O32 O 0.2278(13) 0.0721(8) -0.0309(7) 0.047(3) Uani 1 1 d . . . . .
H32A H 0.2203 0.0973 0.0140 0.070 Uiso 1 1 d R U . . .
H32B H 0.3294 0.0819 -0.0333 0.070 Uiso 1 1 d R U . . .
H10O H -0.0775 0.0595 0.0719 0.070 Uiso 1 1 d R U . . .
H3O H 0.8290 0.1551 0.9689 0.070 Uiso 1 1 d R U . . .
H13O H 0.2082 -0.1161 0.5163 0.070 Uiso 1 1 d R U . . .
H14O H 0.2035 -0.1226 0.4353 0.070 Uiso 1 1 d R U . . .

loop_
_atom_site_aniso_label
_atom_site_aniso_U_11
_atom_site_aniso_U_22
_atom_site_aniso_U_33
_atom_site_aniso_U_23
_atom_site_aniso_U_13
_atom_site_aniso_U_12
Cd1 0.0151(5) 0.0130(5) 0.0165(5) 0.0012(4) 0.0005(4) 0.0004(4)
I1 0.0341(4) 0.0242(4) 0.0215(4) 0.0037(3) -0.0006(3) 0.0098(3)
I4 0.0490(5) 0.0125(3) 0.0295(4) 0.0021(3) 0.0130(4) 0.0047(3)
Cd2 0.0187(5) 0.0179(5) 0.0215(6) -0.0042(4) 0.0076(4) 0.0034(4)
I5 0.0422(5) 0.0211(4) 0.0272(4) -0.0009(3) 0.0121(3) 0.0090(3)
I3 0.0549(6) 0.0203(4) 0.0393(5) 0.0031(3) 0.0038(4) 0.0180(4)
I2 0.0687(7) 0.0310(5) 0.0199(4) -0.0102(3) 0.0002(4) -0.0007(4)
I6 0.0807(8) 0.0306(5) 0.0325(5) 0.0156(4) 0.0275(5) 0.0093(5)
O1 0.040(5) 0.038(5) 0.035(5) -0.013(4) 0.022(4) -0.004(4)
O10 0.031(5) 0.036(5) 0.023(4) -0.004(4) 0.001(4) -0.002(4)
O2 0.025(4) 0.025(4) 0.022(4) -0.001(3) -0.001(3) -0.005(3)
O7 0.022(4) 0.029(4) 0.020(4) 0.017(3) 0.005(3) 0.005(3)
O13 0.022(4) 0.017(4) 0.022(4) 0.000(3) 0.006(3) 0.004(3)
O14 0.032(5) 0.065(7) 0.050(6) 0.034(5) 0.022(5) 0.018(5)
O8 0.031(5) 0.033(5) 0.036(5) 0.016(4) 0.009(4) 0.008(4)
N2 0.025(5) 0.026(5) 0.022(5) 0.004(4) -0.001(4) -0.004(4)
C8 0.019(5) 0.019(5) 0.011(5) 0.005(4) 0.000(4) 0.004(4)
O4 0.039(6) 0.054(6) 0.035(5) 0.023(5) 0.003(4) 0.005(5)
C3 0.022(5) 0.012(4) 0.013(4) -0.001(4) -0.001(4) 0.003(4)
O5 0.071(7) 0.024(5) 0.037(5) -0.003(4) 0.024(5) -0.002(5)
O12 0.094(9) 0.022(5) 0.035(6) 0.002(4) 0.003(6) 0.008(5)
N4 0.032(6) 0.020(5) 0.028(5) 0.003(4) 0.007(4) -0.001(4)
C1 0.031(6) 0.012(5) 0.018(5) -0.004(4) 0.006(5) 0.005(4)
C23 0.026(6) 0.026(6) 0.040(7) 0.004(5) 0.016(6) -0.005(5)
N3 0.043(6) 0.008(4) 0.036(6) 0.009(4) 0.005(5) 0.006(4)
O3 0.026(5) 0.088(9) 0.035(6) 0.020(6) -0.011(4) 0.000(5)
C2 0.016(5) 0.015(5) 0.016(5) 0.004(4) 0.005(4) 0.003(4)
C6 0.029(6) 0.019(5) 0.013(5) -0.006(4) 0.000(4) -0.001(4)
O11 0.070(8) 0.022(5) 0.048(6) -0.010(4) 0.008(6) -0.002(5)
O6 0.065(7) 0.033(5) 0.073(8) 0.029(5) 0.030(6) 0.003(5)
C19 0.029(6) 0.016(5) 0.016(5) 0.006(4) 0.008(4) -0.001(4)
N1 0.048(7) 0.015(5) 0.023(5) 0.001(4) 0.015(5) 0.011(4)
O9 0.027(5) 0.054(6) 0.032(5) -0.016(4) 0.011(4) 0.006(4)
C14 0.025(6) 0.009(4) 0.012(5) 0.005(4) 0.007(4) 0.000(4)
C22 0.036(7) 0.010(5) 0.035(7) 0.002(4) 0.020(6) 0.001(4)
C4 0.021(5) 0.018(5) 0.020(6) 0.001(4) -0.001(4) 0.002(4)
C15 0.022(5) 0.019(5) 0.008(5) 0.006(4) -0.002(4) 0.004(4)
C10 0.032(7) 0.018(6) 0.030(6) 0.001(5) -0.004(5) 0.006(5)
C21 0.027(6) 0.021(5) 0.014(5) -0.001(4) 0.000(4) -0.001(4)
C9 0.030(6) 0.016(5) 0.020(6) 0.008(4) -0.005(5) -0.001(4)
C12 0.034(7) 0.029(7) 0.046(8) 0.018(6) 0.008(6) 0.003(6)
C18 0.034(6) 0.016(5) 0.019(5) -0.001(4) 0.006(5) 0.002(5)
C25 0.044(8) 0.020(6) 0.041(8) 0.006(5) 0.011(6) 0.003(5)
C16 0.022(5) 0.011(4) 0.018(5) 0.007(4) 0.001(4) 0.001(4)
C20 0.034(6) 0.012(5) 0.021(6) 0.000(4) 0.005(5) -0.005(4)
C17 0.020(5) 0.014(5) 0.015(5) 0.003(4) 0.005(4) 0.002(4)
C13 0.052(9) 0.050(9) 0.038(8) 0.006(7) 0.019(7) -0.006(7)
C7 0.033(6) 0.009(5) 0.020(5) 0.000(4) 0.005(5) -0.001(4)
C24 0.063(11) 0.033(8) 0.052(10) -0.016(7) 0.002(8) 0.010(7)
C26 0.066(11) 0.024(7) 0.059(10) 0.015(7) 0.028(9) 0.014(7)
C5 0.024(6) 0.032(6) 0.014(5) 0.001(5) 0.001(4) -0.005(5)
C11 0.042(8) 0.022(6) 0.055(9) -0.008(6) 0.001(7) 0.005(6)
O32 0.045(6) 0.046(6) 0.051(6) -0.022(5) 0.022(5) -0.002(5)

loop_
_atom_type_symbol
_atom_type_description
_atom_type_scat_dispersion_real
_atom_type_scat_dispersion_imag
_atom_type_scat_source
C C 0.0033 0.0016 'International Tables Vol C Tables 4.2.6.8 and 6.1.1.4'
H H 0.0000 0.0000 'International Tables Vol C Tables 4.2.6.8 and 6.1.1.4'
Cd Cd -0.8075 1.2024 'International Tables Vol C Tables 4.2.6.8 and 6.1.1.4'
I I -0.4742 1.8119 'International Tables Vol C Tables 4.2.6.8 and 6.1.1.4'
N N 0.0061 0.0033 'International Tables Vol C Tables 4.2.6.8 and 6.1.1.4'
O O 0.0106 0.0060 'International Tables Vol C Tables 4.2.6.8 and 6.1.1.4'

loop_
_geom_angle_atom_site_label_1
_geom_angle_atom_site_label_2
_geom_angle_atom_site_label_3
_geom_angle
_geom_angle_site_symmetry_1
_geom_angle_site_symmetry_3
_geom_angle_publ_flag
O2 Cd1 O2 180.0(3) 2_556 . ?
O2 Cd1 O7 94.4(3) 2_556 . ?
O2 Cd1 O7 85.6(3) . . ?
O2 Cd1 O7 85.6(3) 2_556 2_556 ?
O2 Cd1 O7 94.4(3) . 2_556 ?
O7 Cd1 O7 180.0 . 2_556 ?
O2 Cd1 O13 92.6(3) 2_556 . ?
O2 Cd1 O13 87.4(3) . . ?
O7 Cd1 O13 92.2(3) . . ?
O7 Cd1 O13 87.8(3) 2_556 . ?
O2 Cd1 O13 87.4(3) 2_556 2_556 ?
O2 Cd1 O13 92.6(3) . 2_556 ?
O7 Cd1 O13 87.8(3) . 2_556 ?
O7 Cd1 O13 92.2(3) 2_556 2_556 ?
O13 Cd1 O13 180.0 . 2_556 ?
O1 Cd2 O1 180.0 2_656 . ?
O1 Cd2 O14 81.7(4) 2_656 2_656 ?
O1 Cd2 O14 98.3(4) . 2_656 ?
O1 Cd2 O14 98.3(4) 2_656 . ?
O1 Cd2 O14 81.7(4) . . ?
O14 Cd2 O14 180.0 2_656 . ?
O1 Cd2 O13 90.4(3) 2_656 . ?
O1 Cd2 O13 89.6(3) . . ?
O14 Cd2 O13 91.6(3) 2_656 . ?
O14 Cd2 O13 88.4(3) . . ?
O1 Cd2 O13 89.6(3) 2_656 2_656 ?
O1 Cd2 O13 90.4(3) . 2_656 ?
O14 Cd2 O13 88.4(3) 2_656 2_656 ?
O14 Cd2 O13 91.6(3) . 2_656 ?
O13 Cd2 O13 180.0 . 2_656 ?
C1 O1 Cd2 141.9(8) . . ?
C18 O10 H10O 108.7 . . ?
C1 O2 Cd1 138.5(7) . . ?
C14 O7 Cd1 120.6(7) . . ?
Cd2 O13 Cd1 121.2(3) . . ?
Cd2 O13 H13O 112.1 . . ?
Cd1 O13 H13O 84.6 . . ?
Cd2 O13 H14O 111.5 . . ?
Cd1 O13 H14O 116.6 . . ?
H13O O13 H14O 106.6 . . ?
C9 N2 N1 121.1(11) . . ?
C2 C8 C7 119.7(9) . . ?
C2 C8 I1 118.5(7) . . ?
C7 C8 I1 121.7(8) . . ?
C2 C3 C4 119.9(9) . . ?
C2 C3 I3 121.0(7) . . ?
C4 C3 I3 119.1(8) . . ?
N3 N4 C22 120.3(11) . . ?
O2 C1 O1 128.3(10) . . ?
O2 C1 C2 116.8(10) . . ?
O1 C1 C2 114.9(10) . . ?
O11 C23 C22 122.6(13) . . ?
O11 C23 C24 118.8(13) . . ?
C22 C23 C24 118.5(11) . . ?
N4 N3 C20 122.6(10) . . ?
N4 N3 H3N 118.7 . . ?
C20 N3 H3N 118.7 . . ?
C5 O3 H3O 110.5 . . ?
C3 C2 C8 120.2(9) . . ?
C3 C2 C1 118.3(9) . . ?
C8 C2 C1 121.5(9) . . ?
C7 C6 C4 120.7(10) . . ?
C7 C6 I2 121.5(8) . . ?
C4 C6 I2 117.8(8) . . ?
C17 C19 C20 122.0(10) . . ?
C17 C19 I6 116.8(8) . . ?
C20 C19 I6 121.1(8) . . ?
N2 N1 C7 120.0(10) . . ?
N2 N1 H1 120.0 . . ?
C7 N1 H1 120.0 . . ?
O8 C14 O7 125.7(9) . . ?
O8 C14 C15 117.4(9) . . ?
O7 C14 C15 116.9(9) . . ?
N4 C22 C23 113.9(11) . . ?
N4 C22 C25 123.7(11) . . ?
C23 C22 C25 122.3(10) . . ?
C6 C4 C3 120.2(10) . . ?
C6 C4 C5 119.9(10) . . ?
C3 C4 C5 119.8(10) . . ?
C16 C15 C21 117.5(9) . . ?
C16 C15 C14 119.2(9) . . ?
C21 C15 C14 123.0(10) . . ?
O5 C10 C11 120.4(13) . . ?
O5 C10 C9 118.4(11) . . ?
C11 C10 C9 121.1(12) . . ?
C20 C21 C15 122.6(10) . . ?
C20 C21 I5 119.7(8) . . ?
C15 C21 I5 117.7(8) . . ?
N2 C9 C12 115.8(12) . . ?
N2 C9 C10 122.8(10) . . ?
C12 C9 C10 121.4(11) . . ?
O6 C12 C9 122.0(14) . . ?
O6 C12 C13 121.3(13) . . ?
C9 C12 C13 116.8(12) . . ?
O10 C18 O9 125.3(11) . . ?
O10 C18 C17 119.3(11) . . ?
O9 C18 C17 115.4(10) . . ?
O12 C25 C22 118.4(11) . . ?
O12 C25 C26 120.1(14) . . ?
C22 C25 C26 121.3(12) . . ?
C15 C16 C17 121.6(9) . . ?
C15 C16 I4 120.9(7) . . ?
C17 C16 I4 117.5(8) . . ?
C21 C20 N3 126.1(11) . . ?
C21 C20 C19 117.8(10) . . ?
N3 C20 C19 115.5(10) . . ?
C19 C17 C16 118.4(10) . . ?
C19 C17 C18 121.6(9) . . ?
C16 C17 C18 120.0(9) . . ?
C12 C13 H13A 109.5 . . ?
C12 C13 H13B 109.5 . . ?
H13A C13 H13B 109.5 . . ?
C12 C13 H13C 109.5 . . ?
H13A C13 H13C 109.5 . . ?
H13B C13 H13C 109.5 . . ?
C6 C7 N1 117.9(10) . . ?
C6 C7 C8 119.2(9) . . ?
N1 C7 C8 122.7(10) . . ?
C23 C24 H24A 109.5 . . ?
C23 C24 H24B 109.5 . . ?
H24A C24 H24B 109.5 . . ?
C23 C24 H24C 109.5 . . ?
H24A C24 H24C 109.5 . . ?
H24B C24 H24C 109.5 . . ?
C25 C26 H26A 109.5 . . ?
C25 C26 H26B 109.5 . . ?
H26A C26 H26B 109.5 . . ?
C25 C26 H26C 109.5 . . ?
H26A C26 H26C 109.5 . . ?
H26B C26 H26C 109.5 . . ?
O4 C5 O3 123.3(12) . . ?
O4 C5 C4 125.7(11) . . ?
O3 C5 C4 111.0(10) . . ?
C10 C11 H11A 109.5 . . ?
C10 C11 H11B 109.5 . . ?
H11A C11 H11B 109.5 . . ?
C10 C11 H11C 109.5 . . ?
H11A C11 H11C 109.5 . . ?
H11B C11 H11C 109.5 . . ?
H32A O32 H32B 107.7 . . ?

loop_
_geom_bond_atom_site_label_1
_geom_bond_atom_site_label_2
_geom_bond_distance
_geom_bond_site_symmetry_2
_geom_bond_publ_flag
Cd1 O2 2.233(8) 2_556 ?
Cd1 O2 2.233(8) . ?
Cd1 O7 2.278(7) . ?
Cd1 O7 2.278(7) 2_556 ?
Cd1 O13 2.420(7) . ?
Cd1 O13 2.420(7) 2_556 ?
I1 C8 2.093(10) . ?
I4 C16 2.101(10) . ?
Cd2 O1 2.188(8) 2_656 ?
Cd2 O1 2.188(9) . ?
Cd2 O14 2.281(10) 2_656 ?
Cd2 O14 2.281(10) . ?
Cd2 O13 2.361(8) . ?
Cd2 O13 2.361(8) 2_656 ?
I5 C21 2.110(11) . ?
I3 C3 2.078(10) . ?
I2 C6 2.099(10) . ?
I6 C19 2.116(10) . ?
O1 C1 1.265(14) . ?
O10 C18 1.225(15) . ?
O10 H10O 0.8574 . ?
O2 C1 1.255(14) . ?
O7 C14 1.287(13) . ?
O13 H13O 0.8560 . ?
O13 H14O 0.8562 . ?
O8 C14 1.236(14) . ?
N2 C9 1.301(15) . ?
N2 N1 1.303(14) . ?
C8 C2 1.402(14) . ?
C8 C7 1.417(15) . ?
O4 C5 1.212(15) . ?
C3 C2 1.391(14) . ?
C3 C4 1.396(15) . ?
O5 C10 1.214(16) . ?
O12 C25 1.213(17) . ?
N4 N3 1.307(14) . ?
N4 C22 1.318(15) . ?
C1 C2 1.508(14) . ?
C23 O11 1.202(16) . ?
C23 C22 1.477(18) . ?
C23 C24 1.51(2) . ?
N3 C20 1.398(14) . ?
N3 H3N 0.8600 . ?
O3 C5 1.315(15) . ?
O3 H3O 0.8593 . ?
C6 C7 1.389(16) . ?
C6 C4 1.396(15) . ?
O6 C12 1.195(17) . ?
C19 C17 1.382(14) . ?
C19 C20 1.404(15) . ?
N1 C7 1.414(14) . ?
N1 H1 0.8600 . ?
O9 C18 1.279(15) . ?
C14 C15 1.511(13) . ?
C22 C25 1.492(19) . ?
C4 C5 1.505(15) . ?
C15 C16 1.397(15) . ?
C15 C21 1.405(15) . ?
C10 C11 1.460(17) . ?
C10 C9 1.521(18) . ?
C21 C20 1.384(16) . ?
C9 C12 1.487(17) . ?
C12 C13 1.51(2) . ?
C18 C17 1.499(15) . ?
C25 C26 1.512(17) . ?
C16 C17 1.406(14) . ?
C13 H13A 0.9600 . ?
C13 H13B 0.9600 . ?
C13 H13C 0.9600 . ?
C24 H24A 0.9600 . ?
C24 H24B 0.9600 . ?
C24 H24C 0.9600 . ?
C26 H26A 0.9600 . ?
C26 H26B 0.9600 . ?
C26 H26C 0.9600 . ?
C11 H11A 0.9600 . ?
C11 H11B 0.9600 . ?
C11 H11C 0.9600 . ?
O32 H32A 0.8499 . ?
O32 H32B 0.8500 . ?

loop_
_geom_hbond_atom_site_label_D
_geom_hbond_atom_site_label_H
_geom_hbond_atom_site_label_A
_geom_hbond_distance_DH
_geom_hbond_distance_HA
_geom_hbond_distance_DA
_geom_hbond_angle_DHA
_geom_hbond_site_symmetry_A
N3 H3N O12 0.86 1.86 2.535(14) 134.6 .
N1 H1 O5 0.86 1.87 2.531(13) 132.7 .
C24 H24C I5 0.96 3.30 4.198(19) 156.0 2_566
C26 H26B O3 0.96 2.55 3.176(19) 122.8 2_666
C11 H11C O9 0.96 2.47 3.430(17) 176.4 2_666
O32 H32A O10 0.85 2.64 3.223(13) 127.2 .
O32 H32A O9 0.85 1.64 2.485(13) 175.6 .
O32 H32B O4 0.85 1.85 2.702(15) 175.8 1_554
O10 H10O I4 0.86 3.08 3.517(9) 114.2 .
O10 H10O O32 0.86 2.07 2.817(14) 144.5 2
O3 H3O O10 0.86 1.78 2.635(13) 178.3 1_656
O13 H13O O8 0.86 1.78 2.630(11) 176.1 2_556
O13 H14O O11 0.86 1.95 2.806(13) 176.2 1_545
